data_7719170
loop_
_publ_author_name
'Kushwah, Nisha'
'Nechiyil, Divya'
'Prakash, Jyoti'
'Chopade, Suresh M.'
'Pathak, Sushil Swaroop'
'Wadawale, Amey'
'Kumar, Sanjay'
'Kedarnath, Gotluru'

_publ_section_title
;
 Template-driven synthesis of tin selenide nanosheets and their composites
 for supercapacitor applications.
;
_journal_issue 34
_journal_name_full 'Dalton transactions (Cambridge, England : 2003)'
_journal_page_first 12849
_journal_page_last 12858
_journal_paper_doi 10.1039/d5dt01255d
_journal_volume 54
_journal_year 2025
_chemical_formula_sum 'C10 H12 N4 Se2 Sn'
_chemical_formula_weight 464.85
_space_group_crystal_system monoclinic
_space_group_IT_number 14
_space_group_name_Hall '-P 2ybc'
_space_group_name_H-M_alt 'P 1 21/c 1'
_atom_sites_solution_hydrogens geom
_atom_sites_solution_primary direct
_atom_sites_solution_secondary difmap
_audit_creation_method SHELXL-2017/1
_audit_update_record
;
2024-10-03 deposited with the CCDC.	2025-07-21 downloaded from the CCDC.
;
_cell_angle_alpha 90
_cell_angle_beta 107.9830(10)
_cell_angle_gamma 90
_cell_formula_units_Z 4
_cell_length_a 9.21540(10)
_cell_length_b 13.62390(10)
_cell_length_c 12.26150(10)
_cell_measurement_reflns_used 22282
_cell_measurement_temperature 298(2)
_cell_measurement_theta_max 76.9680
_cell_measurement_theta_min 3.2450
_cell_volume 1464.22(2)
_computing_cell_refinement 'CrysAlisPro 1.171.40.57a (Rigaku OD, 2019)'
_computing_data_collection 'CrysAlisPro 1.171.40.57a (Rigaku OD, 2019)'
_computing_data_reduction 'CrysAlisPro 1.171.40.57a (Rigaku OD, 2019)'
_computing_structure_refinement 'SHELXL-2017/1 (Sheldrick, 2017)'
_computing_structure_solution SIR-2014
_diffrn_ambient_temperature 298(2)
_diffrn_detector 'Hybrid Pixel Array Detector'
_diffrn_detector_area_resol_mean 10.0000
_diffrn_detector_type HyPix
_diffrn_measured_fraction_theta_full 1.000
_diffrn_measured_fraction_theta_max 0.996
_diffrn_measurement_details
;
List of Runs (angles in degrees, time in seconds):

  # Type    Start    End  Width  t~exp~   \w     \q     \k     \f   Frames
#--------------------------------------------------------------------------
  1  \w    -42.00  25.00   0.50    0.13    --  -47.82  37.00  60.00  134
  2  \w    -51.00 -14.00   0.50    0.52    --  -86.25  45.00 -90.00   74
  3  \w    -26.00  28.00   0.50    0.13    --  -47.82  19.00-150.00  108
  4  \w    -26.00  26.00   0.50    0.13    --   47.82 -19.00-180.00  104
  5  \w    -26.00  26.00   0.50    0.13    --   47.82 -19.00-150.00  104
  6  \w    -26.00  26.00   0.50    0.13    --   47.82 -19.00 -90.00  104
  7  \w     95.00 178.00   0.50    0.52    --  107.75  45.00-120.00  166
  8  \w    148.00 174.00   0.50    0.52    --  107.75  61.00-150.00   52
  9  \w    125.00 151.00   0.50    0.52    --  107.75  72.00 -92.47   52
 10  \w    126.00 175.00   0.50    0.52    --  107.75 125.00-180.00   98
 11  \w    101.00 178.00   0.50    0.52    --  107.75  83.00 -73.00  154
 12  \w    152.00 178.00   0.50    0.52    --  107.75 125.00   0.00   52
 13  \w    123.00 149.00   0.50    0.52    --  107.75 125.00   0.00   52
 14  \w    114.00 149.00   0.50    0.52    --  107.75  77.00   0.00   70
 15  \w    118.00 178.00   0.50    0.52    --  107.75  15.00  30.00  120
 16  \w     95.00 178.00   0.50    0.52    --  107.75  45.00  60.00  166
 17  \w     95.00 178.00   0.50    0.52    --  107.75  45.00 -30.00  166
 18  \w     97.00 177.00   0.50    0.52    --  107.75  45.00  30.00  160
 19  \w     98.00 124.00   0.50    0.52    --  107.75 125.00  30.00   52
 20  \w     90.00 175.00   0.50    0.52    --  107.75  65.00 -22.59  170
 21  \w     92.00 118.00   0.50    0.52    --  107.75  72.00 -92.47   52
 22  \w     91.00 123.00   0.50    0.52    --  107.75  61.00-150.00   64
 23  \w     93.00 166.00   0.50    0.52    --  107.75  61.00-180.00  146
 24  \w     95.00 140.00   0.50    0.52    --  107.75  30.00 -30.00   90
 25  \w     97.00 123.00   0.50    0.52    --  107.75  30.00  30.00   52
 26  \w     99.00 128.00   0.50    0.52    --  107.75  45.00  90.00   58
 27  \w    105.00 177.00   0.50    0.52    --  107.75  61.00 120.00  144
 28  \w     98.00 124.00   0.50    0.52    --  107.75  30.00  90.00   52
 29  \w     66.00 102.00   0.50    0.52    --  107.75 -77.00  90.00   72
 30  \w     76.00 104.00   0.50    0.52    --  107.75 -94.00 150.00   56
 31  \w     35.00 133.00   0.50    0.52    --  107.75 -83.00 165.00  196
 32  \w     38.00  71.00   0.50    0.52    --  107.75 -61.00  30.00   66
 33  \w     35.00 106.00   0.50    0.52    --  107.75 -94.00  30.00  142
 34  \w     76.00 105.00   0.50    0.52    --  107.75-118.00 -65.29   58
 35  \w     57.00 106.00   0.50    0.52    --  107.75 -96.00-154.81   98
 36  \w     36.00  93.00   0.50    0.52    --  107.75 -77.00 -30.00  114
 37  \w     37.00  69.00   0.50    0.52    --  107.75 -61.00-120.00   64
 38  \w     40.00  65.00   0.50    0.52    --  107.75 -61.00-180.00   50
 39  \w     35.00  71.00   0.50    0.52    --  107.75 -61.00-150.00   72
 40  \w     45.00  70.00   0.50    0.52    --  107.75 -77.00 -90.00   50
 41  \w     42.00  67.00   0.50    0.52    --  107.75-118.00 -65.29   50
 42  \w     35.00 112.00   0.50    0.52    --  107.75-125.00 -90.00  154
 43  \w     46.00  74.00   0.50    0.52    --  107.75-125.00-150.00   56
 44  \w     35.00 106.00   0.50    0.52    --  107.75 -94.00-150.00  142
 45  \w     35.00  67.00   0.50    0.52    --  107.75 -94.00-120.00   64
 46  \w     35.00  86.00   0.50    0.52    --  107.75 -94.00 -60.00  102
 47  \w     35.00  65.00   0.50    0.52    --  107.75 -61.00 -60.00   60
 48  \w     35.00  69.00   0.50    0.52    --  107.75 -61.00  90.00   68
 49  \w     43.00  68.00   0.50    0.52    --  107.75 -61.00 120.00   50
 50  \w     36.00  73.00   0.50    0.52    --  107.75-100.00 108.47   74
 51  \w     35.00  70.00   0.50    0.52    --  107.75 -61.00 150.00   70
 52  \w     35.00  68.00   0.50    0.52    --  107.75 -94.00 150.00   66
 53  \w    -21.00  73.00   0.50    0.13    --   47.82 -83.00 165.00  188
 54  \w    -26.00  26.00   0.50    0.13    --   47.82 -19.00 150.00  104
 55  \w    -73.00  25.00   0.50    0.13    --  -47.82  83.00 -73.00  196
 56  \w   -119.00 -73.00   0.50    0.13    --  -47.82-125.00-150.00   92
 57  \w   -119.00 -73.00   0.50    0.13    --  -47.82-125.00 -60.00   92
 58  \w   -159.00 -79.00   0.50    0.52    --  -86.25 -83.00 165.00  160
 59  \w   -112.00 -13.00   0.50    0.52    --  -86.25  83.00 -73.00  198
 60  \w     92.00 129.00   0.50    0.52    --  107.75  61.00-120.00   74
 61  \w     89.00 132.00   0.50    0.52    --  107.75  77.00-150.00   86
 62  \w     85.00 155.00   0.50    0.52    --  107.75  77.00-120.00  140
;
_diffrn_measurement_device 'four-circle diffractometer'
_diffrn_measurement_device_type 'XtaLAB Synergy, Dualflex, HyPix'
_diffrn_measurement_method '\w scans'
_diffrn_orient_matrix_type 'CrysAlisPro convention (1999,Acta A55,543-557)'
_diffrn_orient_matrix_UB_11 0.0697711000
_diffrn_orient_matrix_UB_12 -0.0684690000
_diffrn_orient_matrix_UB_13 0.1028690000
_diffrn_orient_matrix_UB_21 -0.1348749000
_diffrn_orient_matrix_UB_22 -0.0713837000
_diffrn_orient_matrix_UB_23 -0.0454408000
_diffrn_orient_matrix_UB_31 0.0884789000
_diffrn_orient_matrix_UB_32 -0.0548179000
_diffrn_orient_matrix_UB_33 -0.0693141000
_diffrn_radiation_monochromator mirror
_diffrn_radiation_probe x-ray
_diffrn_radiation_type 'Cu K\a'
_diffrn_radiation_wavelength 1.54184
_diffrn_reflns_av_R_equivalents 0.0630
_diffrn_reflns_av_unetI/netI 0.0299
_diffrn_reflns_Laue_measured_fraction_full 1.000
_diffrn_reflns_Laue_measured_fraction_max 0.996
_diffrn_reflns_limit_h_max 11
_diffrn_reflns_limit_h_min -11
_diffrn_reflns_limit_k_max 17
_diffrn_reflns_limit_k_min -17
_diffrn_reflns_limit_l_max 15
_diffrn_reflns_limit_l_min -15
_diffrn_reflns_number 30434
_diffrn_reflns_point_group_measured_fraction_full 1.000
_diffrn_reflns_point_group_measured_fraction_max 0.996
_diffrn_reflns_theta_full 67.684
_diffrn_reflns_theta_max 77.069
_diffrn_reflns_theta_min 4.992
_diffrn_source 'micro-focus sealed X-ray tube'
_diffrn_source_type 'PhotonJet (Cu) X-ray Source'
_exptl_absorpt_coefficient_mu 19.450
_exptl_absorpt_correction_T_max 1.00000
_exptl_absorpt_correction_T_min 0.50669
_exptl_absorpt_correction_type multi-scan
_exptl_absorpt_process_details
;
CrysAlisPro 1.171.40.57a (Rigaku Oxford Diffraction, 2019)
Empirical absorption correction using spherical harmonics,
 implemented in SCALE3 ABSPACK scaling algorithm.
;
_exptl_crystal_colour yellow
_exptl_crystal_density_diffrn 2.109
_exptl_crystal_description block
_exptl_crystal_F_000 872
_exptl_crystal_size_max 0.100
_exptl_crystal_size_mid 0.050
_exptl_crystal_size_min 0.050
_refine_diff_density_max 0.899
_refine_diff_density_min -0.583
_refine_diff_density_rms 0.110
_refine_ls_extinction_coef 0.00309(14)
_refine_ls_extinction_expression Fc^*^=kFc[1+0.001xFc^2^\l^3^/sin(2\q)]^-1/4^
_refine_ls_extinction_method 'SHELXL-2017/1 (Sheldrick 2017)'
_refine_ls_goodness_of_fit_ref 1.090
_refine_ls_hydrogen_treatment constr
_refine_ls_matrix_type full
_refine_ls_number_parameters 157
_refine_ls_number_reflns 3089
_refine_ls_number_restraints 0
_refine_ls_restrained_S_all 1.090
_refine_ls_R_factor_all 0.0297
_refine_ls_R_factor_gt 0.0288
_refine_ls_shift/su_max 0.001
_refine_ls_shift/su_mean 0.000
_refine_ls_structure_factor_coef Fsqd
_refine_ls_weighting_details 'w=1/[\s^2^(Fo^2^)+(0.0451P)^2^+0.5525P] where P=(Fo^2^+2Fc^2^)/3'
_refine_ls_weighting_scheme calc
_refine_ls_wR_factor_gt 0.0763
_refine_ls_wR_factor_ref 0.0772
_reflns_Friedel_coverage 0.000
_reflns_number_gt 2957
_reflns_number_total 3089
_reflns_threshold_expression 'I > 2\s(I)'
_cod_data_source_file d5dt01255d2.cif
_cod_data_source_block shelx
_cod_depositor_comments 'Adding full bibliography for 7719170.cif.'
_cod_original_sg_symbol_H-M 'P 21/c'
_cod_database_code 7719170
_shelx_shelxl_version_number 2017/1
_shelx_space_group_comment
;
The symmetry employed for this shelxl refinement is uniquely defined
by the following loop, which should always be used as a source of
symmetry information in preference to the above space-group names.
They are only intended as comments.
;
_shelx_estimated_absorpt_t_min 0.247
_shelx_estimated_absorpt_t_max 0.443
_oxdiff_exptl_absorpt_empirical_full_min 0.517
_oxdiff_exptl_absorpt_empirical_full_max 2.191
_oxdiff_exptl_absorpt_empirical_details
;
Empirical correction (ABSPACK) includes:
- Absorption correction using spherical harmonics
- Frame scaling
;
_diffrn_oxdiff_digest_frames
;
019545a111949325c3e226f773f90c96290004001b1
;

loop_
_space_group_symop_operation_xyz
'x, y, z'
'-x, y+1/2, -z+1/2'
'-x, -y, -z'
'x, -y-1/2, z-1/2'

loop_
_atom_site_label
_atom_site_type_symbol
_atom_site_fract_x
_atom_site_fract_y
_atom_site_fract_z
_atom_site_U_iso_or_equiv
_atom_site_adp_type
_atom_site_occupancy
_atom_site_site_symmetry_order
_atom_site_calc_flag
_atom_site_refinement_flags_posn
_atom_site_refinement_flags_adp
_atom_site_refinement_flags_occupancy
_atom_site_disorder_assembly
_atom_site_disorder_group
Sn1 Sn 0.34311(2) 0.17538(2) 0.77900(2) 0.04879(11) Uani 1 1 d . . . . .
Se2 Se 0.57498(4) 0.07332(3) 0.90309(3) 0.05919(13) Uani 1 1 d . . . . .
Se1 Se 0.20509(5) 0.16036(3) 0.93554(3) 0.06608(14) Uani 1 1 d . . . . .
N1 N 0.0616(3) 0.2773(2) 0.7468(2) 0.0549(6) Uani 1 1 d . . . . .
C5 C 0.6538(4) 0.0852(2) 0.7773(3) 0.0514(7) Uani 1 1 d . . . . .
N2 N -0.1774(4) 0.3360(3) 0.8264(3) 0.0718(9) Uani 1 1 d . . . . .
C1 C 0.0510(4) 0.2465(2) 0.8468(3) 0.0520(6) Uani 1 1 d . . . . .
C2 C -0.0490(5) 0.3375(3) 0.6873(3) 0.0596(8) Uani 1 1 d . . . . .
H2 H -0.045233 0.361151 0.617012 0.072 Uiso 1 1 calc R U . . .
C4 C -0.0683(4) 0.2774(3) 0.8855(3) 0.0627(8) Uani 1 1 d . . . . .
H4 H -0.070991 0.255530 0.956660 0.075 Uiso 1 1 calc R U . . .
N3 N 0.5669(4) 0.1365(2) 0.6885(3) 0.0626(7) Uani 1 1 d . . . . .
C3 C -0.1677(5) 0.3660(3) 0.7251(4) 0.0679(9) Uani 1 1 d . . . . .
H3 H -0.242800 0.407020 0.679490 0.081 Uiso 1 1 calc R U . . .
C10 C 0.4174(5) 0.3232(2) 0.7799(4) 0.0641(9) Uani 1 1 d . . . . .
H10A H 0.390320 0.347252 0.702644 0.096 Uiso 1 1 calc R U . . .
H10B H 0.526070 0.326168 0.814022 0.096 Uiso 1 1 calc R U . . .
H10C H 0.369191 0.362885 0.823505 0.096 Uiso 1 1 calc R U . . .
C6 C 0.6189(6) 0.1436(4) 0.5980(4) 0.0827(12) Uani 1 1 d . . . . .
H6 H 0.563695 0.179797 0.534377 0.099 Uiso 1 1 calc R U . . .
C9 C 0.2138(4) 0.0926(3) 0.6357(3) 0.0643(8) Uani 1 1 d . . . . .
H9A H 0.200045 0.130120 0.566917 0.096 Uiso 1 1 calc R U . . .
H9B H 0.115973 0.077466 0.643907 0.096 Uiso 1 1 calc R U . . .
H9C H 0.266723 0.032814 0.631223 0.096 Uiso 1 1 calc R U . . .
N4 N 0.8388(5) 0.0485(3) 0.6853(5) 0.0882(12) Uani 1 1 d . . . . .
C8 C 0.7898(5) 0.0434(3) 0.7757(4) 0.0701(10) Uani 1 1 d . . . . .
H8 H 0.849003 0.010438 0.840631 0.084 Uiso 1 1 calc R U . . .
C7 C 0.7517(7) 0.0987(4) 0.5971(5) 0.0916(16) Uani 1 1 d . . . . .
H7 H 0.781813 0.103716 0.531599 0.110 Uiso 1 1 calc R U . . .

loop_
_atom_site_aniso_label
_atom_site_aniso_U_11
_atom_site_aniso_U_22
_atom_site_aniso_U_33
_atom_site_aniso_U_23
_atom_site_aniso_U_13
_atom_site_aniso_U_12
Sn1 0.05428(15) 0.04627(15) 0.04590(15) 0.00089(7) 0.01556(10) 0.00757(7)
Se2 0.0664(2) 0.0641(2) 0.0499(2) 0.01171(14) 0.02215(16) 0.02100(16)
Se1 0.0720(3) 0.0767(3) 0.0551(2) 0.01012(17) 0.02765(19) 0.02439(18)
N1 0.0601(15) 0.0554(15) 0.0518(14) -0.0066(11) 0.0212(12) -0.0013(11)
C5 0.0578(16) 0.0432(14) 0.0589(17) -0.0041(12) 0.0263(14) -0.0030(12)
N2 0.0628(18) 0.074(2) 0.084(2) 0.0026(16) 0.0304(17) 0.0156(15)
C1 0.0563(16) 0.0501(15) 0.0526(16) -0.0056(13) 0.0212(13) 0.0025(13)
C2 0.070(2) 0.0551(17) 0.0500(18) -0.0035(13) 0.0135(16) -0.0021(15)
C4 0.0635(19) 0.068(2) 0.065(2) 0.0037(16) 0.0316(16) 0.0088(16)
N3 0.0708(18) 0.0651(17) 0.0550(16) 0.0048(13) 0.0239(14) 0.0023(14)
C3 0.066(2) 0.063(2) 0.068(2) -0.0046(17) 0.0093(17) 0.0127(17)
C10 0.066(2) 0.0491(18) 0.072(2) 0.0048(14) 0.0147(18) -0.0008(14)
C6 0.111(4) 0.086(3) 0.061(2) -0.002(2) 0.040(2) -0.017(3)
C9 0.072(2) 0.063(2) 0.0564(19) -0.0069(15) 0.0164(16) -0.0045(16)
N4 0.084(2) 0.084(2) 0.120(3) -0.021(2) 0.066(3) -0.016(2)
C8 0.063(2) 0.061(2) 0.095(3) -0.0043(19) 0.037(2) 0.0021(16)
C7 0.116(4) 0.091(3) 0.096(3) -0.022(3) 0.074(3) -0.035(3)

loop_
_atom_type_symbol
_atom_type_description
_atom_type_scat_dispersion_real
_atom_type_scat_dispersion_imag
_atom_type_scat_source
C C 0.0181 0.0091 'International Tables Vol C Tables 4.2.6.8 and 6.1.1.4'
H H 0.0000 0.0000 'International Tables Vol C Tables 4.2.6.8 and 6.1.1.4'
N N 0.0311 0.0180 'International Tables Vol C Tables 4.2.6.8 and 6.1.1.4'
Se Se -0.7943 1.1372 'International Tables Vol C Tables 4.2.6.8 and 6.1.1.4'
Sn Sn 0.0259 5.4591 'International Tables Vol C Tables 4.2.6.8 and 6.1.1.4'

loop_
_geom_angle_atom_site_label_1
_geom_angle_atom_site_label_2
_geom_angle_atom_site_label_3
_geom_angle
_geom_angle_site_symmetry_1
_geom_angle_site_symmetry_3
_geom_angle_publ_flag
C9 Sn1 C10 127.32(16) . . ?
C9 Sn1 Se2 110.48(11) . . ?
C10 Sn1 Se2 107.31(11) . . ?
C9 Sn1 Se1 106.89(11) . . ?
C10 Sn1 Se1 107.38(12) . . ?
Se2 Sn1 Se1 91.524(13) . . ?
C5 Se2 Sn1 86.03(10) . . ?
C1 Se1 Sn1 88.74(9) . . ?
C1 N1 C2 116.0(3) . . ?
N3 C5 C8 121.6(3) . . ?
N3 C5 Se2 115.0(2) . . ?
C8 C5 Se2 123.4(3) . . ?
C4 N2 C3 116.0(3) . . ?
N1 C1 C4 120.7(3) . . ?
N1 C1 Se1 117.9(2) . . ?
C4 C1 Se1 121.4(3) . . ?
N1 C2 C3 122.9(4) . . ?
N1 C2 H2 118.6 . . ?
C3 C2 H2 118.6 . . ?
N2 C4 C1 123.2(4) . . ?
N2 C4 H4 118.4 . . ?
C1 C4 H4 118.4 . . ?
C5 N3 C6 115.8(4) . . ?
N2 C3 C2 121.2(4) . . ?
N2 C3 H3 119.4 . . ?
C2 C3 H3 119.4 . . ?
Sn1 C10 H10A 109.5 . . ?
Sn1 C10 H10B 109.5 . . ?
H10A C10 H10B 109.5 . . ?
Sn1 C10 H10C 109.5 . . ?
H10A C10 H10C 109.5 . . ?
H10B C10 H10C 109.5 . . ?
N3 C6 C7 121.4(5) . . ?
N3 C6 H6 119.3 . . ?
C7 C6 H6 119.3 . . ?
Sn1 C9 H9A 109.5 . . ?
Sn1 C9 H9B 109.5 . . ?
H9A C9 H9B 109.5 . . ?
Sn1 C9 H9C 109.5 . . ?
H9A C9 H9C 109.5 . . ?
H9B C9 H9C 109.5 . . ?
C7 N4 C8 115.8(4) . . ?
N4 C8 C5 122.4(4) . . ?
N4 C8 H8 118.8 . . ?
C5 C8 H8 118.8 . . ?
N4 C7 C6 122.9(4) . . ?
N4 C7 H7 118.6 . . ?
C6 C7 H7 118.6 . . ?

loop_
_geom_bond_atom_site_label_1
_geom_bond_atom_site_label_2
_geom_bond_distance
_geom_bond_site_symmetry_2
_geom_bond_publ_flag
Sn1 C9 2.118(4) . ?
Sn1 C10 2.126(3) . ?
Sn1 Se2 2.6090(4) . ?
Sn1 Se1 2.6175(4) . ?
Se2 C5 1.904(3) . ?
Se1 C1 1.904(3) . ?
N1 C1 1.327(4) . ?
N1 C2 1.336(5) . ?
C5 N3 1.333(5) . ?
C5 C8 1.382(5) . ?
N2 C4 1.312(5) . ?
N2 C3 1.337(6) . ?
C1 C4 1.391(4) . ?
C2 C3 1.369(6) . ?
C2 H2 0.9300 . ?
C4 H4 0.9300 . ?
N3 C6 1.342(5) . ?
C3 H3 0.9300 . ?
C10 H10A 0.9600 . ?
C10 H10B 0.9600 . ?
C10 H10C 0.9600 . ?
C6 C7 1.372(8) . ?
C6 H6 0.9300 . ?
C9 H9A 0.9600 . ?
C9 H9B 0.9600 . ?
C9 H9C 0.9600 . ?
N4 C7 1.321(8) . ?
N4 C8 1.321(6) . ?
C8 H8 0.9300 . ?
C7 H7 0.9300 . ?

loop_
_geom_torsion_atom_site_label_1
_geom_torsion_atom_site_label_2
_geom_torsion_atom_site_label_3
_geom_torsion_atom_site_label_4
_geom_torsion
_geom_torsion_site_symmetry_1
_geom_torsion_site_symmetry_2
_geom_torsion_site_symmetry_3
_geom_torsion_site_symmetry_4
_geom_torsion_publ_flag
C2 N1 C1 C4 -0.8(5) . . . . ?
C2 N1 C1 Se1 179.9(2) . . . . ?
C1 N1 C2 C3 -0.5(5) . . . . ?
C3 N2 C4 C1 -0.5(6) . . . . ?
N1 C1 C4 N2 1.4(6) . . . . ?
Se1 C1 C4 N2 -179.3(3) . . . . ?
C8 C5 N3 C6 0.8(5) . . . . ?
Se2 C5 N3 C6 -178.4(3) . . . . ?
C4 N2 C3 C2 -0.7(6) . . . . ?
N1 C2 C3 N2 1.3(6) . . . . ?
C5 N3 C6 C7 1.4(6) . . . . ?
C7 N4 C8 C5 1.8(6) . . . . ?
N3 C5 C8 N4 -2.5(6) . . . . ?
Se2 C5 C8 N4 176.6(3) . . . . ?
C8 N4 C7 C6 0.4(7) . . . . ?
N3 C6 C7 N4 -2.1(8) . . . . ?
